data_7042998
loop_
_publ_author_name
'Iimura, Tomohiro'
'Akasaka, Naohiko'
'Kosai, Tomoyuki'
'Iwamoto, Takeaki'

_publ_section_title
;
 A Pt(0) complex with cyclic (alkyl)(amino)silylene and
 1,3-divinyl-1,1,3,3-tetramethyldisiloxane ligands: synthesis, molecular
 structure, and catalytic hydrosilylation activity.
;
_journal_name_full 'Dalton transactions (Cambridge, England : 2003)'
_journal_paper_doi 10.1039/c7dt01113j
_journal_year 2017
_chemical_formula_moiety 'C27 H55 N O Pt Si5'
_chemical_formula_sum 'C27 H55 N O Pt Si5'
_chemical_formula_weight 745.26
_chemical_melting_point 458
_chemical_name_systematic
;
 ?
;
_chemical_properties_physical ', Air-sensitive,Oxygen-sensitive'
_space_group_crystal_system triclinic
_space_group_IT_number 2
_space_group_name_Hall '-P 1'
_space_group_name_H-M_alt 'P -1'
_symmetry_space_group_name_Hall '-P 1'
_symmetry_space_group_name_H-M 'P -1'
_atom_sites_solution_hydrogens mixed
_audit_creation_method SHELXL-2014
_audit_update_record
;
2017-03-02 deposited with the CCDC.
2017-05-02 downloaded from the CCDC.
;
_cell_angle_alpha 81.5250(10)
_cell_angle_beta 77.1220(10)
_cell_angle_gamma 78.0780(10)
_cell_formula_units_Z 4
_cell_length_a 13.0764(4)
_cell_length_b 15.2793(5)
_cell_length_c 17.7827(5)
_cell_measurement_reflns_used 9714
_cell_measurement_temperature 100(2)
_cell_measurement_theta_max 32.27
_cell_measurement_theta_min 2.36
_cell_volume 3369.69(18)
_computing_cell_refinement 'Bruker SAINT'
_computing_data_collection 'Bruker APEX2'
_computing_data_reduction 'Bruker SAINT'
_computing_molecular_graphics 'Bruker SHELXTL'
_computing_publication_material 'Bruker SHELXTL'
_computing_structure_refinement 'SHELXL-2014 (Sheldrick 2014)'
_computing_structure_solution 'SHELXS-97 (Sheldrick 2008)'
_diffrn_ambient_temperature 100(2)
_diffrn_detector_area_resol_mean 8.333
_diffrn_measured_fraction_theta_full 1.000
_diffrn_measured_fraction_theta_max 1.000
_diffrn_measurement_device_type 'Bruker APEXII CCD area detector'
_diffrn_measurement_method 'phi and omega scans'
_diffrn_radiation_monochromator 'Bruker Helios multilayer confocal mirror'
_diffrn_radiation_source 'Bruker TXS fine-focus rotating anode'
_diffrn_radiation_type MoK\a
_diffrn_radiation_wavelength 0.71073
_diffrn_reflns_av_R_equivalents 0.0285
_diffrn_reflns_av_unetI/netI 0.0203
_diffrn_reflns_Laue_measured_fraction_full 1.000
_diffrn_reflns_Laue_measured_fraction_max 1.000
_diffrn_reflns_limit_h_max 15
_diffrn_reflns_limit_h_min -15
_diffrn_reflns_limit_k_max 18
_diffrn_reflns_limit_k_min -18
_diffrn_reflns_limit_l_max 21
_diffrn_reflns_limit_l_min -21
_diffrn_reflns_number 63682
_diffrn_reflns_point_group_measured_fraction_full 1.000
_diffrn_reflns_point_group_measured_fraction_max 1.000
_diffrn_reflns_theta_full 25.242
_diffrn_reflns_theta_max 25.500
_diffrn_reflns_theta_min 1.181
_exptl_absorpt_coefficient_mu 4.362
_exptl_absorpt_correction_T_max 0.7468
_exptl_absorpt_correction_T_min 0.6188
_exptl_absorpt_correction_type empirical
_exptl_absorpt_process_details 'SADABS Sheldrick 1996'
_exptl_crystal_colour yellow
_exptl_crystal_density_diffrn 1.469
_exptl_crystal_description plate
_exptl_crystal_F_000 1520
_exptl_crystal_recrystallization_method 'Re-crystallisation from solvent: hexane'
_exptl_crystal_size_max 0.100
_exptl_crystal_size_mid 0.040
_exptl_crystal_size_min 0.020
_refine_diff_density_max 2.090
_refine_diff_density_min -0.608
_refine_diff_density_rms 0.081
_refine_ls_extinction_method none
_refine_ls_goodness_of_fit_ref 1.032
_refine_ls_hydrogen_treatment mixed
_refine_ls_matrix_type full
_refine_ls_number_parameters 823
_refine_ls_number_reflns 12543
_refine_ls_number_restraints 105
_refine_ls_restrained_S_all 1.029
_refine_ls_R_factor_all 0.0261
_refine_ls_R_factor_gt 0.0198
_refine_ls_shift/su_max 0.004
_refine_ls_shift/su_mean 0.000
_refine_ls_structure_factor_coef Fsqd
_refine_ls_weighting_details 'w=1/[\s^2^(Fo^2^)+(0.0199P)^2^+5.9166P] where P=(Fo^2^+2Fc^2^)/3'
_refine_ls_weighting_scheme calc
_refine_ls_wR_factor_gt 0.0456
_refine_ls_wR_factor_ref 0.0482
_reflns_Friedel_coverage 0.000
_reflns_number_gt 10937
_reflns_number_total 12543
_reflns_threshold_expression 'I > 2\s(I)'
_cod_data_source_file c7dt01113j2.cif
_cod_data_source_block NA122a_a
_cod_database_code 7042998
_shelx_space_group_comment
;
The symmetry employed for this shelxl refinement is uniquely defined
by the following loop, which should always be used as a source of
symmetry information in preference to the above space-group names.
They are only intended as comments.
;
_shelx_estimated_absorpt_t_min 0.670
_shelx_estimated_absorpt_t_max 0.918
_shelxl_version_number 2014-3

loop_
_space_group_symop_operation_xyz
'x, y, z'
'-x, -y, -z'

loop_
_atom_site_label
_atom_site_type_symbol
_atom_site_fract_x
_atom_site_fract_y
_atom_site_fract_z
_atom_site_U_iso_or_equiv
_atom_site_adp_type
_atom_site_occupancy
_atom_site_site_symmetry_order
_atom_site_calc_flag
_atom_site_refinement_flags_posn
_atom_site_refinement_flags_adp
_atom_site_refinement_flags_occupancy
_atom_site_disorder_assembly
_atom_site_disorder_group
C1 C 0.5267(2) 0.7294(2) 0.67153(17) 0.0166(6) Uani 1 1 d . . . . .
C2 C 0.6066(3) 0.7354(2) 0.59173(18) 0.0231(7) Uani 1 1 d . . . . .
H61 H 0.6322 0.7934 0.5839 0.028 Uiso 1 1 calc R U . . .
H62 H 0.6691 0.6865 0.5934 0.028 Uiso 1 1 calc R U . . .
C3 C 0.5595(3) 0.7287(4) 0.5248(2) 0.0450(11) Uani 1 1 d . . . . .
H63 H 0.5831 0.7728 0.4811 0.054 Uiso 1 1 calc R U . . .
H64 H 0.5847 0.6678 0.5077 0.054 Uiso 1 1 calc R U . . .
C4 C 0.4898(3) 0.9347(2) 0.6621(3) 0.0389(10) Uani 1 1 d . . . . .
H1 H 0.4226 0.9342 0.6466 0.058 Uiso 1 1 calc R U . . .
H2 H 0.5461 0.9396 0.6158 0.058 Uiso 1 1 calc R U . . .
H3 H 0.4811 0.9861 0.6915 0.058 Uiso 1 1 calc R U . . .
C5 C 0.6640(3) 0.8269(3) 0.7403(3) 0.0493(12) Uani 1 1 d . . . . .
H4 H 0.6662 0.8843 0.7578 0.074 Uiso 1 1 calc R U . . .
H5 H 0.7159 0.8183 0.6916 0.074 Uiso 1 1 calc R U . . .
H6 H 0.6817 0.7777 0.7798 0.074 Uiso 1 1 calc R U . . .
C6 C 0.4322(3) 0.8314(3) 0.8198(2) 0.0367(9) Uani 1 1 d . . . . .
H7 H 0.4622 0.7865 0.8582 0.055 Uiso 1 1 calc R U . . .
H8 H 0.3643 0.8181 0.8144 0.055 Uiso 1 1 calc R U . . .
H9 H 0.4204 0.8914 0.8370 0.055 Uiso 1 1 calc R U . . .
C7 C 0.4769(4) 0.6023(3) 0.8250(2) 0.0442(11) Uani 1 1 d . . . . .
H10 H 0.4013 0.6252 0.8243 0.066 Uiso 1 1 calc R U . . .
H11 H 0.5011 0.6372 0.8575 0.066 Uiso 1 1 calc R U . . .
H12 H 0.4863 0.5389 0.8462 0.066 Uiso 1 1 calc R U . . .
C8 C 0.5300(3) 0.5286(2) 0.6681(2) 0.0354(9) Uani 1 1 d . . . . .
H13 H 0.5406 0.4689 0.6972 0.053 Uiso 1 1 calc R U . . .
H14 H 0.5790 0.5279 0.6176 0.053 Uiso 1 1 calc R U . . .
H15 H 0.4563 0.5448 0.6604 0.053 Uiso 1 1 calc R U . . .
C9 C 0.7019(3) 0.5833(3) 0.7290(3) 0.0568(13) Uani 1 1 d . . . . .
H16 H 0.7159 0.5240 0.7584 0.085 Uiso 1 1 calc R U . . .
H17 H 0.7206 0.6284 0.7549 0.085 Uiso 1 1 calc R U . . .
H18 H 0.7451 0.5817 0.6764 0.085 Uiso 1 1 calc R U . . .
C10 C 0.3832(2) 0.7650(2) 0.48142(17) 0.0170(6) Uani 1 1 d D . . . .
C11 C 0.3830(3) 0.8634(3) 0.4477(3) 0.0271(10) Uani 0.866(5) 1 d . . P A 3
H111 H 0.4572 0.8730 0.4276 0.033 Uiso 0.866(5) 1 calc R U P A 3
H112 H 0.3499 0.9035 0.4889 0.033 Uiso 0.866(5) 1 calc R U P A 3
C12 C 0.4354(3) 0.7037(3) 0.4164(2) 0.0292(10) Uani 0.866(5) 1 d . . P A 3
H113 H 0.5099 0.7122 0.3959 0.035 Uiso 0.866(5) 1 calc R U P A 3
H114 H 0.4364 0.6399 0.4375 0.035 Uiso 0.866(5) 1 calc R U P A 3
C13 C 0.2691(3) 0.7507(3) 0.5112(2) 0.0247(9) Uani 0.866(5) 1 d . . P A 3
H115 H 0.2345 0.7892 0.5533 0.030 Uiso 0.866(5) 1 calc R U P A 3
H116 H 0.2689 0.6872 0.5328 0.030 Uiso 0.866(5) 1 calc R U P A 3
C14 C 0.3198(4) 0.8864(3) 0.3813(3) 0.0354(12) Uani 0.866(5) 1 d D . P A 3
H123 H 0.3198 0.9506 0.3594 0.042 Uiso 0.866(5) 1 calc R U P A 3
C15 C 0.3729(4) 0.8250(4) 0.3181(3) 0.0384(14) Uani 0.866(5) 1 d D . P A 3
H135 H 0.4474 0.8339 0.2980 0.046 Uiso 0.866(5) 1 calc R U P A 3
H136 H 0.3344 0.8402 0.2745 0.046 Uiso 0.866(5) 1 calc R U P A 3
C16 C 0.3719(4) 0.7272(3) 0.3508(3) 0.0331(13) Uani 0.866(5) 1 d . . P A 3
H124 H 0.4059 0.6874 0.3088 0.040 Uiso 0.866(5) 1 calc R U P A 3
C17 C 0.2582(4) 0.7135(3) 0.3816(3) 0.0308(11) Uani 0.866(5) 1 d . . P A 3
H137 H 0.2575 0.6498 0.4024 0.037 Uiso 0.866(5) 1 calc R U P A 3
H138 H 0.2179 0.7280 0.3390 0.037 Uiso 0.866(5) 1 calc R U P A 3
C18 C 0.2056(3) 0.7739(3) 0.4454(2) 0.0253(10) Uani 0.866(5) 1 d D . P A 3
H125 H 0.1306 0.7644 0.4660 0.030 Uiso 0.866(5) 1 calc R U P A 3
C19 C 0.2058(4) 0.8724(3) 0.4132(3) 0.0302(11) Uani 0.866(5) 1 d D . P A 3
H139 H 0.170(4) 0.886(3) 0.370(3) 0.037(13) Uiso 0.866(5) 1 d . . P A 3
C20 C 0.4267(17) 0.8284(16) 0.4115(10) 0.017(4) Uani 0.134(5) 1 d D U P A 4
H117 H 0.5018 0.8030 0.3901 0.020 Uiso 0.134(5) 1 calc R U P A 4
H118 H 0.4252 0.8874 0.4289 0.020 Uiso 0.134(5) 1 calc R U P A 4
C21 C 0.3770(18) 0.6733(8) 0.4559(12) 0.017(4) Uani 0.134(5) 1 d D U P A 4
H119 H 0.4501 0.6406 0.4380 0.020 Uiso 0.134(5) 1 calc R U P A 4
H120 H 0.3422 0.6364 0.5010 0.020 Uiso 0.134(5) 1 calc R U P A 4
C22 C 0.2628(9) 0.8041(18) 0.5107(11) 0.015(4) Uani 0.134(5) 1 d D U P A 4
H121 H 0.2325 0.7618 0.5536 0.018 Uiso 0.134(5) 1 calc R U P A 4
H122 H 0.2573 0.8616 0.5319 0.018 Uiso 0.134(5) 1 calc R U P A 4
C23 C 0.3605(17) 0.8425(17) 0.3468(13) 0.015(4) Uani 0.134(5) 1 d D U P A 4
H126 H 0.3918 0.8824 0.3015 0.018 Uiso 0.134(5) 1 calc R U P A 4
C24 C 0.368(2) 0.7480(16) 0.3231(13) 0.016(4) Uani 0.134(5) 1 d D U P A 4
H129 H 0.4441 0.7205 0.3073 0.019 Uiso 0.134(5) 1 calc R U P A 4
H130 H 0.3338 0.7533 0.2779 0.019 Uiso 0.134(5) 1 calc R U P A 4
C25 C 0.3137(15) 0.6860(15) 0.3899(10) 0.014(3) Uani 0.134(5) 1 d D U P A 4
H127 H 0.3167 0.6265 0.3718 0.017 Uiso 0.134(5) 1 calc R U P A 4
C26 C 0.1964(16) 0.7296(14) 0.4185(14) 0.014(4) Uani 0.134(5) 1 d D U P A 4
H131 H 0.1568 0.7391 0.3758 0.016 Uiso 0.134(5) 1 calc R U P A 4
H132 H 0.1618 0.6898 0.4615 0.016 Uiso 0.134(5) 1 calc R U P A 4
C27 C 0.1951(18) 0.8206(15) 0.4468(12) 0.015(3) Uani 0.134(5) 1 d D U P A 4
H128 H 0.1201 0.8485 0.4686 0.018 Uiso 0.134(5) 1 calc R U P A 4
C28 C 0.2438(19) 0.8843(16) 0.3789(13) 0.015(4) Uani 0.134(5) 1 d D U P A 4
H133 H 0.2410 0.9431 0.3970 0.018 Uiso 0.134(5) 1 calc R U P A 4
H134 H 0.2020 0.8944 0.3373 0.018 Uiso 0.134(5) 1 calc R U P A 4
C29 C 0.2018(3) 0.8984(2) 0.7091(2) 0.0260(8) Uani 1 1 d . . . . .
H73 H 0.1948 0.9229 0.6578 0.031 Uiso 1 1 calc R U . . .
H74 H 0.2673 0.8946 0.7253 0.031 Uiso 1 1 calc R U . . .
C30 C 0.1144(2) 0.86755(19) 0.76172(19) 0.0196(7) Uani 1 1 d . . . . .
H69 H 0.1246 0.8435 0.8125 0.024 Uiso 1 1 calc R U . . .
C31 C -0.0136(3) 0.8973(2) 0.6329(2) 0.0267(8) Uani 1 1 d . . . . .
H19 H 0.0432 0.8547 0.6045 0.040 Uiso 1 1 calc R U . . .
H20 H 0.0001 0.9586 0.6165 0.040 Uiso 1 1 calc R U . . .
H21 H -0.0823 0.8927 0.6217 0.040 Uiso 1 1 calc R U . . .
C32 C -0.1187(3) 0.9569(2) 0.7919(2) 0.0268(8) Uani 1 1 d . . . . .
H22 H -0.1897 0.9537 0.7841 0.040 Uiso 1 1 calc R U . . .
H23 H -0.1025 1.0169 0.7720 0.040 Uiso 1 1 calc R U . . .
H24 H -0.1173 0.9456 0.8474 0.040 Uiso 1 1 calc R U . . .
C33 C 0.2375(3) 0.6118(2) 0.7313(2) 0.0238(7) Uani 1 1 d . . . . .
H75 H 0.2353 0.5913 0.6839 0.029 Uiso 1 1 calc R U . . .
H76 H 0.3037 0.6050 0.7472 0.029 Uiso 1 1 calc R U . . .
C34 C 0.1419(2) 0.65265(19) 0.77844(19) 0.0184(6) Uani 1 1 d . . . . .
H70 H 0.1471 0.6724 0.8255 0.022 Uiso 1 1 calc R U . . .
C35 C 0.0190(3) 0.6497(2) 0.6523(2) 0.0295(8) Uani 1 1 d . . . . .
H25 H -0.0518 0.6658 0.6390 0.044 Uiso 1 1 calc R U . . .
H26 H 0.0475 0.5861 0.6463 0.044 Uiso 1 1 calc R U . . .
H27 H 0.0669 0.6868 0.6179 0.044 Uiso 1 1 calc R U . . .
C36 C -0.0710(3) 0.5911(2) 0.8213(2) 0.0236(7) Uani 1 1 d . . . . .
H28 H -0.0529 0.5836 0.8727 0.035 Uiso 1 1 calc R U . . .
H29 H -0.0546 0.5327 0.8007 0.035 Uiso 1 1 calc R U . . .
H30 H -0.1472 0.6157 0.8254 0.035 Uiso 1 1 calc R U . . .
C37 C 0.7587(2) 0.7608(2) 0.04489(17) 0.0180(6) Uani 1 1 d . . . . .
C38 C 0.8409(3) 0.7603(2) -0.03413(19) 0.0252(7) Uani 1 1 d . . . . .
H65 H 0.8319 0.7124 -0.0628 0.030 Uiso 1 1 calc R U . . .
H66 H 0.8247 0.8186 -0.0657 0.030 Uiso 1 1 calc R U . . .
C39 C 0.9525(3) 0.7455(5) -0.0255(2) 0.0700(18) Uani 1 1 d . . . . .
H67 H 0.9891 0.6857 -0.0414 0.084 Uiso 1 1 calc R U . . .
H68 H 0.9887 0.7914 -0.0605 0.084 Uiso 1 1 calc R U . . .
C40 C 0.8025(4) 0.5543(2) 0.0638(2) 0.0409(10) Uani 1 1 d . . . . .
H31 H 0.8460 0.5576 0.1012 0.061 Uiso 1 1 calc R U . . .
H32 H 0.8478 0.5511 0.0119 0.061 Uiso 1 1 calc R U . . .
H33 H 0.7697 0.5006 0.0786 0.061 Uiso 1 1 calc R U . . .
C41 C 0.6265(4) 0.6513(3) -0.0174(2) 0.0498(12) Uani 1 1 d . . . . .
H34 H 0.6016 0.5938 -0.0100 0.075 Uiso 1 1 calc R U . . .
H35 H 0.6763 0.6564 -0.0673 0.075 Uiso 1 1 calc R U . . .
H36 H 0.5654 0.7009 -0.0170 0.075 Uiso 1 1 calc R U . . .
C42 C 0.5968(3) 0.6520(3) 0.1567(2) 0.0413(10) Uani 1 1 d . . . . .
H37 H 0.5277 0.6878 0.1493 0.062 Uiso 1 1 calc R U . . .
H38 H 0.6220 0.6761 0.1960 0.062 Uiso 1 1 calc R U . . .
H39 H 0.5890 0.5893 0.1740 0.062 Uiso 1 1 calc R U . . .
C43 C 0.5577(3) 0.8798(3) 0.1354(2) 0.0412(10) Uani 1 1 d . . . . .
H40 H 0.5880 0.8516 0.1806 0.062 Uiso 1 1 calc R U . . .
H41 H 0.5015 0.8486 0.1304 0.062 Uiso 1 1 calc R U . . .
H42 H 0.5274 0.9431 0.1419 0.062 Uiso 1 1 calc R U . . .
C44 C 0.7425(4) 0.9636(2) 0.0407(2) 0.0508(12) Uani 1 1 d . . . . .
H43 H 0.6943 1.0220 0.0410 0.076 Uiso 1 1 calc R U . . .
H44 H 0.7969 0.9630 -0.0071 0.076 Uiso 1 1 calc R U . . .
H45 H 0.7771 0.9538 0.0856 0.076 Uiso 1 1 calc R U . . .
C45 C 0.6023(4) 0.8954(3) -0.0414(3) 0.0642(16) Uani 1 1 d . . . . .
H46 H 0.5720 0.9596 -0.0489 0.096 Uiso 1 1 calc R U . . .
H47 H 0.5456 0.8600 -0.0339 0.096 Uiso 1 1 calc R U . . .
H48 H 0.6565 0.8786 -0.0872 0.096 Uiso 1 1 calc R U . . .
C46 C 1.0711(2) 0.7398(2) 0.06975(18) 0.0185(7) Uani 1 1 d . . . . .
C47 C 1.1200(4) 0.6393(3) 0.0761(3) 0.0322(12) Uani 0.758(5) 1 d . . P B 1
H81 H 1.1247 0.6150 0.0266 0.039 Uiso 0.758(5) 1 calc R U P B 1
H82 H 1.0739 0.6063 0.1176 0.039 Uiso 0.758(5) 1 calc R U P B 1
C48 C 1.1423(4) 0.7908(3) 0.0059(3) 0.0314(12) Uani 0.758(5) 1 d . . P B 1
H83 H 1.1112 0.8557 0.0021 0.038 Uiso 0.758(5) 1 calc R U P B 1
H84 H 1.1471 0.7686 -0.0446 0.038 Uiso 0.758(5) 1 calc R U P B 1
C49 C 1.0647(3) 0.7755(3) 0.1463(3) 0.0245(11) Uani 0.758(5) 1 d . . P B 1
H85 H 1.0178 0.7438 0.1883 0.029 Uiso 0.758(5) 1 calc R U P B 1
H86 H 1.0336 0.8404 0.1431 0.029 Uiso 0.758(5) 1 calc R U P B 1
C50 C 1.2321(5) 0.6256(4) 0.0946(4) 0.0414(17) Uani 0.758(5) 1 d . . P B 1
H87 H 1.2634 0.5600 0.0986 0.050 Uiso 0.758(5) 1 calc R U P B 1
C51 C 1.3001(8) 0.6739(6) 0.0316(6) 0.039(2) Uani 0.758(5) 1 d . . P B 1
H88 H 1.3045 0.6500 -0.0181 0.047 Uiso 0.758(5) 1 calc R U P B 1
H89 H 1.3731 0.6639 0.0421 0.047 Uiso 0.758(5) 1 calc R U P B 1
C52 C 1.2538(6) 0.7767(6) 0.0246(5) 0.0364(19) Uani 0.758(5) 1 d . . P B 1
H90 H 1.3013 0.8087 -0.0177 0.044 Uiso 0.758(5) 1 calc R U P B 1
C53 C 1.2476(6) 0.8115(5) 0.1012(5) 0.0335(18) Uani 0.758(5) 1 d . . P B 1
H91 H 1.2179 0.8767 0.0982 0.040 Uiso 0.758(5) 1 calc R U P B 1
H92 H 1.3200 0.8025 0.1127 0.040 Uiso 0.758(5) 1 calc R U P B 1
C54 C 1.1768(5) 0.7612(5) 0.1653(4) 0.0291(15) Uani 0.758(5) 1 d . . P B 1
H93 H 1.1716 0.7849 0.2158 0.035 Uiso 0.758(5) 1 calc R U P B 1
C55 C 1.2243(6) 0.6619(6) 0.1710(6) 0.035(2) Uani 0.758(5) 1 d . . P B 1
H94 H 1.1790 0.6290 0.2131 0.042 Uiso 0.758(5) 1 calc R U P B 1
H95 H 1.2962 0.6528 0.1834 0.042 Uiso 0.758(5) 1 calc R U P B 1
C56 C 1.1586(10) 0.6920(9) 0.0074(8) 0.021(3) Uani 0.242(5) 1 d . . P B 2
H96 H 1.1502 0.7219 -0.0447 0.026 Uiso 0.242(5) 1 calc R U P B 2
H97 H 1.1500 0.6287 0.0100 0.026 Uiso 0.242(5) 1 calc R U P B 2
C57 C 1.0976(10) 0.8358(8) 0.0705(7) 0.017(3) Uani 0.242(5) 1 d . . P B 2
H98 H 1.0430 0.8687 0.1096 0.020 Uiso 0.242(5) 1 calc R U P B 2
H99 H 1.0956 0.8706 0.0191 0.020 Uiso 0.242(5) 1 calc R U P B 2
C58 C 1.0803(9) 0.6875(8) 0.1481(7) 0.017(3) Uani 0.242(5) 1 d . . P B 2
H100 H 1.0669 0.6260 0.1481 0.020 Uiso 0.242(5) 1 calc R U P B 2
H101 H 1.0247 0.7170 0.1887 0.020 Uiso 0.242(5) 1 calc R U P B 2
C59 C 1.279(2) 0.695(2) 0.020(2) 0.026(4) Uani 0.242(5) 1 d . U P B 2
H102 H 1.3353 0.6653 -0.0210 0.031 Uiso 0.242(5) 1 calc R U P B 2
C60 C 1.2929(16) 0.7794(17) 0.0262(15) 0.024(4) Uani 0.242(5) 1 d . U P B 2
H103 H 1.2890 0.8162 -0.0241 0.028 Uiso 0.242(5) 1 calc R U P B 2
H104 H 1.3653 0.7757 0.0361 0.028 Uiso 0.242(5) 1 calc R U P B 2
C61 C 1.2115(15) 0.8274(14) 0.0901(13) 0.019(4) Uani 0.242(5) 1 d . U P B 2
H105 H 1.2270 0.8886 0.0913 0.023 Uiso 0.242(5) 1 calc R U P B 2
C62 C 1.2154(14) 0.7734(13) 0.1668(12) 0.017(3) Uani 0.242(5) 1 d . U P B 2
H106 H 1.1628 0.8053 0.2075 0.020 Uiso 0.242(5) 1 calc R U P B 2
H107 H 1.2871 0.7683 0.1785 0.020 Uiso 0.242(5) 1 calc R U P B 2
C63 C 1.1921(17) 0.6807(17) 0.1688(16) 0.019(4) Uani 0.242(5) 1 d . U P B 2
H108 H 1.1947 0.6464 0.2209 0.023 Uiso 0.242(5) 1 calc R U P B 2
C64 C 1.2746(14) 0.6322(13) 0.1057(11) 0.024(3) Uani 0.242(5) 1 d . U P B 2
H109 H 1.2557 0.5737 0.1021 0.028 Uiso 0.242(5) 1 calc R U P B 2
H110 H 1.3458 0.6204 0.1196 0.028 Uiso 0.242(5) 1 calc R U P B 2
C65 C 0.8262(3) 0.6021(2) 0.26139(19) 0.0263(8) Uani 1 1 d . . . . .
H77 H 0.9005 0.5796 0.2479 0.032 Uiso 1 1 calc R U . . .
H78 H 0.7817 0.6037 0.2255 0.032 Uiso 1 1 calc R U . . .
C66 C 0.7815(3) 0.63339(19) 0.33554(18) 0.0186(7) Uani 1 1 d . . . . .
H71 H 0.7069 0.6555 0.3474 0.022 Uiso 1 1 calc R U . . .
C67 C 1.0053(3) 0.6111(2) 0.3673(2) 0.0293(8) Uani 1 1 d . . . . .
H49 H 1.0207 0.6540 0.3213 0.044 Uiso 1 1 calc R U . . .
H50 H 1.0261 0.5497 0.3524 0.044 Uiso 1 1 calc R U . . .
H51 H 1.0456 0.6180 0.4057 0.044 Uiso 1 1 calc R U . . .
C68 C 0.8290(3) 0.5475(2) 0.49329(19) 0.0281(8) Uani 1 1 d . . . . .
H52 H 0.8669 0.5523 0.5338 0.042 Uiso 1 1 calc R U . . .
H53 H 0.8519 0.4873 0.4759 0.042 Uiso 1 1 calc R U . . .
H54 H 0.7520 0.5576 0.5141 0.042 Uiso 1 1 calc R U . . .
C69 C 0.7653(3) 0.8898(2) 0.24951(19) 0.0230(7) Uani 1 1 d . . . . .
H79 H 0.8308 0.9114 0.2341 0.028 Uiso 1 1 calc R U . . .
H80 H 0.7197 0.8957 0.2136 0.028 Uiso 1 1 calc R U . . .
C70 C 0.7356(3) 0.84876(19) 0.32635(18) 0.0183(6) Uani 1 1 d . . . . .
H72 H 0.6697 0.8278 0.3404 0.022 Uiso 1 1 calc R U . . .
C71 C 0.9535(3) 0.8580(2) 0.3527(2) 0.0315(8) Uani 1 1 d . . . . .
H55 H 0.9980 0.8497 0.3917 0.047 Uiso 1 1 calc R U . . .
H56 H 0.9471 0.9201 0.3281 0.047 Uiso 1 1 calc R U . . .
H57 H 0.9863 0.8166 0.3133 0.047 Uiso 1 1 calc R U . . .
C72 C 0.7593(3) 0.9119(2) 0.4760(2) 0.0323(9) Uani 1 1 d . . . . .
H58 H 0.6825 0.9122 0.4914 0.048 Uiso 1 1 calc R U . . .
H59 H 0.7716 0.9728 0.4555 0.048 Uiso 1 1 calc R U . . .
H60 H 0.7926 0.8916 0.5213 0.048 Uiso 1 1 calc R U . . .
N1 N 0.4423(2) 0.74600(18) 0.54604(15) 0.0185(6) Uani 1 1 d . . . . .
N2 N 0.9620(2) 0.75020(18) 0.05342(15) 0.0191(6) Uani 1 1 d . . . . .
Pt1 Pt 0.23018(2) 0.75470(2) 0.71743(2) 0.01425(3) Uani 1 1 d . . . . .
Pt2 Pt 0.79653(2) 0.74647(2) 0.24786(2) 0.01452(3) Uani 1 1 d . . . . .
Si1 Si 0.39461(7) 0.74428(5) 0.64262(5) 0.01506(17) Uani 1 1 d . . . . .
Si2 Si 0.52741(7) 0.82802(7) 0.72417(6) 0.0255(2) Uani 1 1 d . . . . .
Si3 Si 0.55698(8) 0.61323(6) 0.72395(6) 0.0268(2) Uani 1 1 d . . . . .
Si4 Si -0.01724(7) 0.87055(5) 0.73889(5) 0.01767(18) Uani 1 1 d . . . . .
Si5 Si 0.00843(7) 0.66997(6) 0.75467(5) 0.01770(18) Uani 1 1 d . . . . .
Si6 Si 0.84435(7) 0.75357(6) 0.11790(5) 0.01670(17) Uani 1 1 d . . . . .
Si7 Si 0.69555(8) 0.65712(7) 0.06293(5) 0.0268(2) Uani 1 1 d . . . . .
Si8 Si 0.66470(9) 0.87244(7) 0.04605(6) 0.0326(2) Uani 1 1 d . . . . .
Si9 Si 0.85989(7) 0.63345(6) 0.40976(5) 0.01824(18) Uani 1 1 d . . . . .
Si10 Si 0.81878(7) 0.83428(6) 0.40016(5) 0.01787(18) Uani 1 1 d . . . . .
O1 O -0.05543(16) 0.77293(14) 0.76860(13) 0.0197(5) Uani 1 1 d . . . . .
O2 O 0.82803(18) 0.73165(14) 0.44494(12) 0.0205(5) Uani 1 1 d . . . . .
H140 H 0.170(4) 0.913(3) 0.451(3) 0.042(13) Uiso 0.866(5) 1 d . . P A 3

loop_
_atom_site_aniso_label
_atom_site_aniso_U_11
_atom_site_aniso_U_22
_atom_site_aniso_U_33
_atom_site_aniso_U_23
_atom_site_aniso_U_13
_atom_site_aniso_U_12
C1 0.0152(15) 0.0210(16) 0.0134(15) -0.0021(12) -0.0011(12) -0.0051(12)
C2 0.0172(16) 0.0324(19) 0.0187(17) -0.0014(14) -0.0009(13) -0.0061(14)
C3 0.0180(19) 0.091(4) 0.022(2) -0.010(2) -0.0015(15) -0.002(2)
C4 0.032(2) 0.0225(19) 0.060(3) -0.0121(18) 0.0054(19) -0.0108(16)
C5 0.030(2) 0.066(3) 0.063(3) -0.034(2) -0.007(2) -0.015(2)
C6 0.035(2) 0.048(2) 0.031(2) -0.0215(18) -0.0036(17) -0.0078(18)
C7 0.067(3) 0.045(2) 0.026(2) 0.0083(18) -0.011(2) -0.029(2)
C8 0.039(2) 0.0210(18) 0.040(2) -0.0033(16) 0.0030(18) -0.0029(16)
C9 0.041(3) 0.050(3) 0.078(4) 0.027(2) -0.033(2) -0.007(2)
C10 0.0195(16) 0.0165(15) 0.0147(16) -0.0025(12) -0.0028(12) -0.0025(12)
C11 0.025(2) 0.021(2) 0.038(3) -0.0007(19) -0.0091(19) -0.0086(17)
C12 0.030(2) 0.034(2) 0.022(2) -0.0103(18) -0.0069(18) 0.0040(19)
C13 0.024(2) 0.034(3) 0.020(2) -0.0023(18) -0.0046(16) -0.0118(19)
C14 0.037(3) 0.024(2) 0.046(3) 0.019(2) -0.018(2) -0.013(2)
C15 0.027(2) 0.066(4) 0.020(2) 0.009(2) -0.0048(19) -0.011(2)
C16 0.036(3) 0.044(3) 0.018(2) -0.010(2) -0.005(2) 0.003(2)
C17 0.043(3) 0.030(2) 0.027(2) -0.0009(19) -0.018(2) -0.012(2)
C18 0.018(2) 0.038(3) 0.019(2) 0.002(2) -0.0030(16) -0.009(2)
C19 0.026(3) 0.027(3) 0.039(3) -0.005(2) -0.014(2) 0.002(2)
C20 0.017(7) 0.023(7) 0.012(7) 0.001(6) -0.008(6) -0.005(6)
C21 0.016(7) 0.021(7) 0.014(7) -0.006(6) -0.010(6) 0.006(6)
C22 0.014(7) 0.019(7) 0.009(7) 0.000(6) -0.004(6) 0.001(6)
C23 0.016(6) 0.020(6) 0.011(6) -0.001(5) -0.008(5) -0.003(5)
C24 0.016(6) 0.021(6) 0.011(6) -0.003(5) -0.008(5) 0.000(5)
C25 0.015(6) 0.019(6) 0.011(6) -0.007(5) -0.010(5) 0.003(5)
C26 0.015(6) 0.018(6) 0.010(6) -0.005(5) -0.007(5) 0.000(5)
C27 0.015(6) 0.018(6) 0.010(6) -0.001(5) -0.004(5) 0.001(5)
C28 0.015(6) 0.019(6) 0.011(6) 0.000(5) -0.005(5) -0.002(5)
C29 0.0204(17) 0.0134(16) 0.042(2) 0.0029(14) -0.0062(15) -0.0034(13)
C30 0.0225(17) 0.0108(14) 0.0248(17) -0.0015(12) -0.0044(13) -0.0018(12)
C31 0.0283(19) 0.0222(17) 0.0284(19) -0.0003(14) -0.0066(15) -0.0026(14)
C32 0.0260(18) 0.0178(16) 0.033(2) -0.0026(14) 0.0012(15) -0.0034(14)
C33 0.0203(17) 0.0134(15) 0.036(2) -0.0024(14) 0.0013(14) -0.0072(13)
C34 0.0206(16) 0.0118(14) 0.0221(17) -0.0023(12) -0.0013(13) -0.0042(12)
C35 0.034(2) 0.0264(18) 0.0286(19) -0.0049(15) -0.0012(15) -0.0116(16)
C36 0.0262(18) 0.0161(16) 0.0282(18) -0.0046(14) 0.0010(14) -0.0084(13)
C37 0.0218(16) 0.0195(16) 0.0112(15) -0.0012(12) -0.0021(12) -0.0021(13)
C38 0.0304(19) 0.0278(18) 0.0155(17) -0.0028(14) 0.0004(14) -0.0059(15)
C39 0.029(2) 0.166(6) 0.016(2) -0.019(3) 0.0023(17) -0.020(3)
C40 0.076(3) 0.0188(18) 0.028(2) -0.0041(15) -0.008(2) -0.0101(19)
C41 0.054(3) 0.075(3) 0.034(2) -0.009(2) -0.014(2) -0.034(2)
C42 0.046(2) 0.051(3) 0.030(2) -0.0019(18) 0.0028(18) -0.028(2)
C43 0.037(2) 0.045(2) 0.034(2) -0.0127(19) -0.0045(18) 0.0130(19)
C44 0.095(4) 0.0181(19) 0.028(2) 0.0009(16) 0.002(2) -0.002(2)
C45 0.077(4) 0.067(3) 0.037(3) -0.015(2) -0.030(2) 0.040(3)
C46 0.0178(16) 0.0202(16) 0.0162(16) -0.0014(13) 0.0012(12) -0.0058(13)
C47 0.029(3) 0.021(2) 0.045(3) -0.009(2) 0.000(2) -0.005(2)
C48 0.037(3) 0.038(3) 0.020(2) 0.003(2) -0.001(2) -0.016(2)
C49 0.023(2) 0.029(3) 0.021(2) -0.0046(19) -0.0046(18) -0.0003(19)
C50 0.029(4) 0.024(3) 0.066(5) -0.007(3) -0.003(3) 0.000(3)
C51 0.039(5) 0.040(6) 0.036(5) -0.014(4) -0.003(3) 0.004(4)
C52 0.035(4) 0.050(4) 0.026(3) 0.002(2) 0.002(4) -0.026(4)
C53 0.028(4) 0.036(4) 0.039(4) -0.003(3) -0.011(3) -0.008(3)
C54 0.023(3) 0.042(4) 0.022(3) -0.005(2) 0.000(3) -0.007(3)
C55 0.020(4) 0.036(5) 0.042(4) 0.013(3) -0.002(4) -0.001(3)
C56 0.023(7) 0.027(7) 0.017(7) -0.008(6) -0.009(5) -0.002(6)
C57 0.020(7) 0.013(6) 0.016(7) 0.003(5) -0.001(5) -0.005(5)
C58 0.010(6) 0.017(7) 0.019(7) -0.001(5) 0.004(5) 0.001(5)
C59 0.020(8) 0.030(8) 0.020(7) 0.000(6) -0.006(6) 0.012(7)
C60 0.017(8) 0.027(7) 0.023(7) 0.006(5) 0.001(7) -0.006(7)
C61 0.016(8) 0.016(6) 0.021(7) 0.002(5) 0.001(6) -0.003(6)
C62 0.013(7) 0.015(6) 0.023(7) -0.004(5) 0.001(6) -0.006(6)
C63 0.007(8) 0.024(8) 0.022(7) -0.003(6) 0.001(6) 0.003(6)
C64 0.015(7) 0.026(7) 0.028(7) -0.003(5) -0.005(6) 0.001(6)
C65 0.041(2) 0.0151(16) 0.0220(18) -0.0013(13) -0.0110(15) 0.0010(15)
C66 0.0231(17) 0.0111(14) 0.0198(16) -0.0005(12) -0.0042(13) -0.0002(12)
C67 0.0234(18) 0.0278(19) 0.034(2) -0.0012(16) -0.0063(15) 0.0001(15)
C68 0.041(2) 0.0167(16) 0.0202(18) 0.0008(13) -0.0014(15) 0.0014(15)
C69 0.036(2) 0.0152(16) 0.0200(17) -0.0018(13) -0.0070(14) -0.0083(14)
C70 0.0228(17) 0.0124(15) 0.0188(16) -0.0026(12) -0.0014(13) -0.0033(12)
C71 0.030(2) 0.0305(19) 0.037(2) 0.0002(16) -0.0100(16) -0.0115(16)
C72 0.055(2) 0.0187(17) 0.0222(18) -0.0037(14) -0.0011(17) -0.0114(17)
N1 0.0139(13) 0.0259(14) 0.0155(13) -0.0045(11) -0.0012(10) -0.0034(11)
N2 0.0245(14) 0.0204(13) 0.0115(13) -0.0025(10) -0.0005(10) -0.0048(11)
Pt1 0.01463(6) 0.01344(6) 0.01412(6) -0.00048(4) -0.00042(4) -0.00457(5)
Pt2 0.01757(6) 0.01425(6) 0.01112(6) -0.00145(4) -0.00108(4) -0.00332(5)
Si1 0.0149(4) 0.0160(4) 0.0143(4) -0.0020(3) -0.0008(3) -0.0050(3)
Si2 0.0200(5) 0.0297(5) 0.0305(5) -0.0137(4) -0.0018(4) -0.0088(4)
Si3 0.0284(5) 0.0246(5) 0.0273(5) 0.0070(4) -0.0091(4) -0.0071(4)
Si4 0.0175(4) 0.0127(4) 0.0216(5) -0.0016(3) -0.0016(3) -0.0025(3)
Si5 0.0185(4) 0.0133(4) 0.0203(4) -0.0031(3) 0.0016(3) -0.0056(3)
Si6 0.0218(4) 0.0161(4) 0.0113(4) -0.0020(3) -0.0009(3) -0.0037(3)
Si7 0.0358(6) 0.0295(5) 0.0192(5) -0.0034(4) -0.0051(4) -0.0149(4)
Si8 0.0458(6) 0.0269(5) 0.0182(5) -0.0040(4) -0.0096(4) 0.0137(5)
Si9 0.0234(5) 0.0139(4) 0.0153(4) 0.0002(3) -0.0032(3) -0.0005(3)
Si10 0.0241(5) 0.0146(4) 0.0153(4) -0.0023(3) -0.0031(3) -0.0047(3)
O1 0.0162(11) 0.0150(11) 0.0264(12) -0.0027(9) 0.0001(9) -0.0038(9)
O2 0.0304(13) 0.0158(11) 0.0150(11) -0.0010(9) -0.0070(9) -0.0019(9)

loop_
_atom_type_symbol
_atom_type_description
_atom_type_scat_dispersion_real
_atom_type_scat_dispersion_imag
_atom_type_scat_source
C C 0.0033 0.0016 'International Tables Vol C Tables 4.2.6.8 and 6.1.1.4'
H H 0.0000 0.0000 'International Tables Vol C Tables 4.2.6.8 and 6.1.1.4'
N N 0.0061 0.0033 'International Tables Vol C Tables 4.2.6.8 and 6.1.1.4'
O O 0.0106 0.0060 'International Tables Vol C Tables 4.2.6.8 and 6.1.1.4'
Si Si 0.0817 0.0704 'International Tables Vol C Tables 4.2.6.8 and 6.1.1.4'
Pt Pt -1.7033 8.3905 'International Tables Vol C Tables 4.2.6.8 and 6.1.1.4'

loop_
_geom_angle_atom_site_label_1
_geom_angle_atom_site_label_2
_geom_angle_atom_site_label_3
_geom_angle
C2 C1 Si1 103.2(2)
C2 C1 Si3 109.2(2)
Si1 C1 Si3 109.09(15)
C2 C1 Si2 108.5(2)
Si1 C1 Si2 108.73(15)
Si3 C1 Si2 117.22(16)
C3 C2 C1 113.4(3)
N1 C3 C2 110.7(3)
N1 C10 C13 110.2(3)
N1 C10 C11 108.1(3)
C13 C10 C11 109.3(3)
N1 C10 C20 115.9(7)
N1 C10 C12 111.8(3)
C13 C10 C12 108.4(3)
C11 C10 C12 108.9(3)
N1 C10 C21 108.0(7)
C20 C10 C21 111.1(13)
N1 C10 C22 111.1(7)
C20 C10 C22 108.0(13)
C21 C10 C22 101.8(13)
C10 C11 C14 109.7(3)
C16 C12 C10 109.5(3)
C10 C13 C18 110.7(3)
C19 C14 C15 110.1(4)
C19 C14 C11 109.2(4)
C15 C14 C11 108.9(4)
C14 C15 C16 109.8(4)
C17 C16 C15 109.7(4)
C17 C16 C12 110.1(4)
C15 C16 C12 109.1(4)
C16 C17 C18 109.8(4)
C17 C18 C19 109.7(4)
C17 C18 C13 109.2(4)
C19 C18 C13 108.8(4)
C14 C19 C18 109.6(3)
C10 C20 C23 111.9(15)
C25 C21 C10 111.9(13)
C27 C22 C10 113.7(14)
C24 C23 C28 111(2)
C24 C23 C20 105(2)
C28 C23 C20 110(2)
C23 C24 C25 112(2)
C24 C25 C26 110(2)
C24 C25 C21 106.8(18)
C26 C25 C21 110.4(16)
C27 C26 C25 108.2(18)
C26 C27 C28 110.0(19)
C26 C27 C22 108.8(19)
C28 C27 C22 109.0(19)
C27 C28 C23 110(2)
C30 C29 Pt1 71.59(17)
C29 C30 Si4 125.0(3)
C29 C30 Pt1 69.83(18)
Si4 C30 Pt1 111.69(15)
C34 C33 Pt1 70.91(17)
C33 C34 Si5 124.5(3)
C33 C34 Pt1 70.44(17)
Si5 C34 Pt1 111.73(15)
C38 C37 Si6 103.1(2)
C38 C37 Si8 108.7(2)
Si6 C37 Si8 108.85(16)
C38 C37 Si7 110.0(2)
Si6 C37 Si7 108.93(15)
Si8 C37 Si7 116.46(17)
C39 C38 C37 113.8(3)
N2 C39 C38 112.4(3)
N2 C46 C58 112.0(5)
N2 C46 C49 110.0(3)
N2 C46 C48 111.5(3)
C49 C46 C48 108.6(3)
N2 C46 C47 108.5(3)
C49 C46 C47 108.6(3)
C48 C46 C47 109.7(3)
N2 C46 C56 112.7(5)
C58 C46 C56 107.9(7)
N2 C46 C57 109.3(5)
C58 C46 C57 107.7(7)
C56 C46 C57 107.1(7)
C46 C47 C50 110.1(4)
C46 C48 C52 109.5(4)
C46 C49 C54 110.2(4)
C51 C50 C55 110.0(7)
C51 C50 C47 108.9(6)
C55 C50 C47 109.4(5)
C50 C51 C52 110.6(8)
C53 C52 C48 110.2(6)
C53 C52 C51 108.4(8)
C48 C52 C51 108.7(7)
C52 C53 C54 109.4(6)
C55 C54 C53 109.5(7)
C55 C54 C49 109.8(6)
C53 C54 C49 109.1(5)
C54 C55 C50 109.7(7)
C46 C56 C59 111.4(15)
C46 C57 C61 110.7(11)
C46 C58 C63 113.0(13)
C60 C59 C56 113(2)
C60 C59 C64 110(3)
C56 C59 C64 99(2)
C59 C60 C61 114(2)
C62 C61 C60 109.9(18)
C62 C61 C57 109.6(16)
C60 C61 C57 107.2(17)
C61 C62 C63 112.5(19)
C62 C63 C64 108(2)
C62 C63 C58 109.8(17)
C64 C63 C58 106.8(18)
C63 C64 C59 110.5(19)
C66 C65 Pt2 71.16(17)
C65 C66 Si9 123.8(3)
C65 C66 Pt2 70.13(17)
Si9 C66 Pt2 111.37(15)
C70 C69 Pt2 71.15(17)
C69 C70 Si10 123.2(2)
C69 C70 Pt2 70.27(17)
Si10 C70 Pt2 110.12(15)
C3 N1 C10 117.0(3)
C3 N1 Si1 113.7(2)
C10 N1 Si1 129.3(2)
C39 N2 C46 118.0(3)
C39 N2 Si6 113.3(2)
C46 N2 Si6 128.2(2)
C29 Pt1 C33 172.82(12)
C29 Pt1 C34 134.54(12)
C33 Pt1 C34 38.65(12)
C29 Pt1 C30 38.58(12)
C33 Pt1 C30 134.59(12)
C34 Pt1 C30 95.98(11)
C29 Pt1 Si1 94.17(9)
C33 Pt1 Si1 92.78(9)
C34 Pt1 Si1 131.21(8)
C30 Pt1 Si1 132.56(8)
C65 Pt2 C69 172.93(12)
C65 Pt2 C70 134.61(12)
C69 Pt2 C70 38.58(12)
C65 Pt2 C66 38.70(12)
C69 Pt2 C66 134.48(12)
C70 Pt2 C66 95.92(11)
C65 Pt2 Si6 92.85(9)
C69 Pt2 Si6 94.07(9)
C70 Pt2 Si6 132.46(8)
C66 Pt2 Si6 131.38(8)
N1 Si1 C1 96.56(13)
N1 Si1 Pt1 133.97(10)
C1 Si1 Pt1 129.46(10)
C5 Si2 C4 106.9(2)
C5 Si2 C6 108.65(19)
C4 Si2 C6 108.08(18)
C5 Si2 C1 110.75(17)
C4 Si2 C1 108.89(16)
C6 Si2 C1 113.32(16)
C7 Si3 C8 108.92(18)
C7 Si3 C9 108.3(2)
C8 Si3 C9 106.8(2)
C7 Si3 C1 112.91(17)
C8 Si3 C1 109.40(16)
C9 Si3 C1 110.35(17)
O1 Si4 C30 109.98(13)
O1 Si4 C31 109.53(14)
C30 Si4 C31 111.16(16)
O1 Si4 C32 107.08(13)
C30 Si4 C32 109.80(15)
C31 Si4 C32 109.20(16)
O1 Si5 C34 110.23(13)
O1 Si5 C35 109.86(14)
C34 Si5 C35 110.62(16)
O1 Si5 C36 107.25(13)
C34 Si5 C36 109.17(15)
C35 Si5 C36 109.66(16)
N2 Si6 C37 96.52(13)
N2 Si6 Pt2 134.63(10)
C37 Si6 Pt2 128.81(10)
C42 Si7 C41 108.3(2)
C42 Si7 C40 108.83(19)
C41 Si7 C40 106.5(2)
C42 Si7 C37 112.80(16)
C41 Si7 C37 110.95(18)
C40 Si7 C37 109.26(17)
C44 Si8 C43 108.06(19)
C44 Si8 C45 106.9(2)
C43 Si8 C45 109.3(2)
C44 Si8 C37 108.89(18)
C43 Si8 C37 113.10(16)
C45 Si8 C37 110.33(17)
O2 Si9 C66 109.81(13)
O2 Si9 C67 109.42(15)
C66 Si9 C67 110.47(16)
O2 Si9 C68 106.51(13)
C66 Si9 C68 111.01(16)
C67 Si9 C68 109.53(16)
O2 Si10 C70 110.55(13)
O2 Si10 C72 106.57(14)
C70 Si10 C72 111.39(16)
O2 Si10 C71 110.30(15)
C70 Si10 C71 109.35(16)
C72 Si10 C71 108.65(17)
Si4 O1 Si5 130.50(14)
Si10 O2 Si9 130.42(14)

loop_
_geom_bond_atom_site_label_1
_geom_bond_atom_site_label_2
_geom_bond_distance
C1 C2 1.567(4)
C1 Si1 1.870(3)
C1 Si3 1.887(3)
C1 Si2 1.891(3)
C2 C3 1.482(5)
C3 N1 1.471(4)
C4 Si2 1.869(4)
C5 Si2 1.868(4)
C6 Si2 1.871(4)
C7 Si3 1.871(4)
C8 Si3 1.871(4)
C9 Si3 1.875(4)
C10 N1 1.486(4)
C10 C13 1.516(5)
C10 C11 1.535(5)
C10 C20 1.539(9)
C10 C12 1.543(5)
C10 C21 1.556(9)
C10 C22 1.563(9)
C11 C14 1.546(6)
C12 C16 1.538(6)
C13 C18 1.541(5)
C14 C19 1.520(6)
C14 C15 1.524(6)
C15 C16 1.524(7)
C16 C17 1.512(7)
C17 C18 1.519(6)
C18 C19 1.529(5)
C20 C23 1.552(10)
C21 C25 1.548(10)
C22 C27 1.552(10)
C23 C24 1.542(10)
C23 C28 1.543(10)
C24 C25 1.544(10)
C25 C26 1.544(10)
C26 C27 1.542(10)
C27 C28 1.542(10)
C29 C30 1.421(5)
C29 Pt1 2.139(3)
C30 Si4 1.845(3)
C30 Pt1 2.162(3)
C31 Si4 1.862(3)
C32 Si4 1.864(3)
C33 C34 1.422(4)
C33 Pt1 2.145(3)
C34 Si5 1.844(3)
C34 Pt1 2.151(3)
C35 Si5 1.860(4)
C36 Si5 1.866(3)
C37 C38 1.567(4)
C37 Si6 1.873(3)
C37 Si8 1.885(3)
C37 Si7 1.889(3)
C38 C39 1.470(5)
C39 N2 1.450(5)
C40 Si7 1.876(4)
C41 Si7 1.873(4)
C42 Si7 1.871(4)
C43 Si8 1.868(4)
C44 Si8 1.868(5)
C45 Si8 1.869(4)
C46 N2 1.491(4)
C46 C58 1.517(13)
C46 C49 1.519(5)
C46 C48 1.526(5)
C46 C47 1.535(5)
C46 C56 1.549(13)
C46 C57 1.578(12)
C47 C50 1.538(8)
C48 C52 1.533(8)
C49 C54 1.541(7)
C50 C51 1.475(13)
C50 C55 1.517(13)
C51 C52 1.559(13)
C52 C53 1.514(13)
C53 C54 1.521(11)
C54 C55 1.514(10)
C56 C59 1.65(3)
C57 C61 1.58(2)
C58 C63 1.56(2)
C59 C60 1.37(5)
C59 C64 1.67(3)
C60 C61 1.53(4)
C61 C62 1.49(3)
C62 C63 1.50(3)
C63 C64 1.53(3)
C65 C66 1.427(4)
C65 Pt2 2.146(3)
C66 Si9 1.843(3)
C66 Pt2 2.160(3)
C67 Si9 1.863(3)
C68 Si9 1.863(3)
C69 C70 1.422(4)
C69 Pt2 2.147(3)
C70 Si10 1.845(3)
C70 Pt2 2.158(3)
C71 Si10 1.859(4)
C72 Si10 1.859(3)
N1 Si1 1.690(3)
N2 Si6 1.698(3)
Pt1 Si1 2.2504(8)
Pt2 Si6 2.2481(8)
Si4 O1 1.646(2)
Si5 O1 1.647(2)
Si9 O2 1.649(2)
Si10 O2 1.645(2)

loop_
_geom_torsion_atom_site_label_1
_geom_torsion_atom_site_label_2
_geom_torsion_atom_site_label_3
_geom_torsion_atom_site_label_4
_geom_torsion
Si1 C1 C2 C3 -13.5(4)
Si3 C1 C2 C3 102.4(3)
Si2 C1 C2 C3 -128.7(3)
C1 C2 C3 N1 17.6(5)
N1 C10 C11 C14 -178.7(3)
C13 C10 C11 C14 -58.7(4)
C20 C10 C11 C14 71.7(13)
C12 C10 C11 C14 59.6(4)
C21 C10 C11 C14 28.4(14)
C22 C10 C11 C14 -69.3(8)
N1 C10 C12 C16 -179.2(3)
C13 C10 C12 C16 59.1(4)
C11 C10 C12 C16 -59.8(4)
C20 C10 C12 C16 -66.8(8)
C21 C10 C12 C16 88.6(11)
C22 C10 C12 C16 34.3(13)
N1 C10 C13 C18 177.7(3)
C11 C10 C13 C18 59.0(4)
C20 C10 C13 C18 25.5(14)
C12 C10 C13 C18 -59.6(4)
C21 C10 C13 C18 -78.7(8)
C22 C10 C13 C18 80.2(14)
C10 C11 C14 C19 60.0(5)
C10 C11 C14 C15 -60.2(4)
C19 C14 C15 C16 -58.7(5)
C11 C14 C15 C16 60.9(5)
C14 C15 C16 C17 59.3(5)
C14 C15 C16 C12 -61.3(5)
C10 C12 C16 C17 -59.9(5)
C10 C12 C16 C15 60.5(5)
C15 C16 C17 C18 -60.0(5)
C12 C16 C17 C18 60.0(5)
C16 C17 C18 C19 59.9(5)
C16 C17 C18 C13 -59.3(5)
C10 C13 C18 C17 60.0(5)
C10 C13 C18 C19 -59.7(5)
C15 C14 C19 C18 58.4(5)
C11 C14 C19 C18 -61.0(5)
C17 C18 C19 C14 -58.9(5)
C13 C18 C19 C14 60.4(5)
N1 C10 C20 C23 179.0(14)
C13 C10 C20 C23 -30(3)
C11 C10 C20 C23 -96(2)
C12 C10 C20 C23 71.7(18)
C21 C10 C20 C23 55(2)
C22 C10 C20 C23 -56(2)
N1 C10 C21 C25 178.4(14)
C13 C10 C21 C25 72.0(15)
C11 C10 C21 C25 -29(3)
C20 C10 C21 C25 -53(2)
C12 C10 C21 C25 -78.8(17)
C22 C10 C21 C25 61.4(18)
N1 C10 C22 C27 -176.9(15)
C13 C10 C22 C27 -83(2)
C11 C10 C22 C27 77.0(19)
C20 C10 C22 C27 55(2)
C12 C10 C22 C27 -30(3)
C21 C10 C22 C27 -62(2)
C10 C20 C23 C24 -59(2)
C10 C20 C23 C28 60(3)
C28 C23 C24 C25 -54(3)
C20 C23 C24 C25 65(2)
C23 C24 C25 C26 56(2)
C23 C24 C25 C21 -64(2)
C10 C21 C25 C24 56(2)
C10 C21 C25 C26 -64(2)
C24 C25 C26 C27 -60(2)
C21 C25 C26 C27 58(2)
C25 C26 C27 C28 63(2)
C25 C26 C27 C22 -57(2)
C10 C22 C27 C26 63(2)
C10 C22 C27 C28 -57(3)
C26 C27 C28 C23 -61(2)
C22 C27 C28 C23 58(2)
C24 C23 C28 C27 56(2)
C20 C23 C28 C27 -61(2)
Pt1 C29 C30 Si4 -102.9(2)
Pt1 C33 C34 Si5 103.4(2)
Si6 C37 C38 C39 5.8(4)
Si8 C37 C38 C39 121.2(4)
Si7 C37 C38 C39 -110.2(4)
C37 C38 C39 N2 -10.1(6)
N2 C46 C47 C50 -178.9(4)
C58 C46 C47 C50 -73.8(7)
C49 C46 C47 C50 -59.4(5)
C48 C46 C47 C50 59.1(5)
C56 C46 C47 C50 76.0(7)
C57 C46 C47 C50 5.2(10)
N2 C46 C48 C52 -179.0(5)
C58 C46 C48 C52 6.8(10)
C49 C46 C48 C52 59.7(6)
C47 C46 C48 C52 -58.8(6)
C56 C46 C48 C52 -75.1(7)
C57 C46 C48 C52 82.6(8)
N2 C46 C49 C54 177.5(4)
C58 C46 C49 C54 74.8(7)
C48 C46 C49 C54 -60.2(5)
C47 C46 C49 C54 59.0(5)
C56 C46 C49 C54 1.5(10)
C57 C46 C49 C54 -81.2(7)
C46 C47 C50 C51 -60.3(7)
C46 C47 C50 C55 60.0(6)
C55 C50 C51 C52 -59.0(10)
C47 C50 C51 C52 60.9(10)
C46 C48 C52 C53 -60.2(7)
C46 C48 C52 C51 58.5(8)
C50 C51 C52 C53 59.0(10)
C50 C51 C52 C48 -60.8(10)
C48 C52 C53 C54 59.8(8)
C51 C52 C53 C54 -59.0(9)
C52 C53 C54 C55 61.0(9)
C52 C53 C54 C49 -59.2(8)
C46 C49 C54 C55 -59.8(7)
C46 C49 C54 C53 60.2(7)
C53 C54 C55 C50 -60.2(8)
C49 C54 C55 C50 59.6(8)
C51 C50 C55 C54 59.7(9)
C47 C50 C55 C54 -59.9(8)
N2 C46 C56 C59 171.9(13)
C58 C46 C56 C59 -63.9(15)
C49 C46 C56 C59 -12.1(18)
C48 C46 C56 C59 70.1(13)
C47 C46 C56 C59 -91.0(14)
C57 C46 C56 C59 51.7(15)
N2 C46 C57 C61 178.3(10)
C58 C46 C57 C61 56.4(13)
C49 C46 C57 C61 75.9(11)
C48 C46 C57 C61 -78.9(12)
C47 C46 C57 C61 -5.8(16)
C56 C46 C57 C61 -59.4(13)
N2 C46 C58 C63 -176.5(12)
C49 C46 C58 C63 -78.0(13)
C48 C46 C58 C63 -2.3(17)
C47 C46 C58 C63 84.5(13)
C56 C46 C58 C63 58.9(14)
C57 C46 C58 C63 -56.4(14)
C46 C56 C59 C60 -52(3)
C46 C56 C59 C64 65(2)
C56 C59 C60 C61 56(3)
C64 C59 C60 C61 -54(3)
C59 C60 C61 C62 58(3)
C59 C60 C61 C57 -61(3)
C46 C57 C61 C62 -57.9(19)
C46 C57 C61 C60 61.3(18)
C60 C61 C62 C63 -59(2)
C57 C61 C62 C63 59(2)
C61 C62 C63 C64 59(2)
C61 C62 C63 C58 -57(2)
C46 C58 C63 C62 57(2)
C46 C58 C63 C64 -60.3(19)
C62 C63 C64 C59 -53(3)
C58 C63 C64 C59 65(2)
C60 C59 C64 C63 52(3)
C56 C59 C64 C63 -66(2)
Pt2 C65 C66 Si9 -103.0(2)
Pt2 C69 C70 Si10 101.6(2)
C2 C3 N1 C10 164.7(3)
C2 C3 N1 Si1 -13.5(5)
C13 C10 N1 C3 161.3(4)
C11 C10 N1 C3 -79.3(4)
C20 C10 N1 C3 -42.8(13)
C12 C10 N1 C3 40.6(4)
C21 C10 N1 C3 82.6(10)
C22 C10 N1 C3 -166.5(12)
C13 C10 N1 Si1 -20.8(4)
C11 C10 N1 Si1 98.6(3)
C20 C10 N1 Si1 135.1(12)
C12 C10 N1 Si1 -141.5(3)
C21 C10 N1 Si1 -99.4(10)
C22 C10 N1 Si1 11.4(12)
C38 C39 N2 C46 -177.7(3)
C38 C39 N2 Si6 9.8(6)
C58 C46 N2 C39 -142.7(6)
C49 C46 N2 C39 162.1(4)
C48 C46 N2 C39 41.6(5)
C47 C46 N2 C39 -79.3(5)
C56 C46 N2 C39 -20.8(7)
C57 C46 N2 C39 98.0(6)
C58 C46 N2 Si6 28.5(6)
C49 C46 N2 Si6 -26.8(4)
C48 C46 N2 Si6 -147.3(3)
C47 C46 N2 Si6 91.9(3)
C56 C46 N2 Si6 150.3(6)
C57 C46 N2 Si6 -90.8(6)
C3 N1 Si1 C1 4.7(3)
C10 N1 Si1 C1 -173.3(3)
C3 N1 Si1 Pt1 -174.9(2)
C10 N1 Si1 Pt1 7.1(3)
C2 C1 Si1 N1 4.9(2)
Si3 C1 Si1 N1 -111.08(16)
Si2 C1 Si1 N1 119.98(16)
C2 C1 Si1 Pt1 -175.47(15)
Si3 C1 Si1 Pt1 68.52(18)
Si2 C1 Si1 Pt1 -60.42(19)
C2 C1 Si2 C5 -59.2(3)
Si1 C1 Si2 C5 -170.7(2)
Si3 C1 Si2 C5 65.0(2)
C2 C1 Si2 C4 58.1(2)
Si1 C1 Si2 C4 -53.4(2)
Si3 C1 Si2 C4 -177.68(17)
C2 C1 Si2 C6 178.4(2)
Si1 C1 Si2 C6 66.9(2)
Si3 C1 Si2 C6 -57.4(2)
C2 C1 Si3 C7 173.2(2)
Si1 C1 Si3 C7 -74.7(2)
Si2 C1 Si3 C7 49.4(2)
C2 C1 Si3 C8 -65.3(2)
Si1 C1 Si3 C8 46.8(2)
Si2 C1 Si3 C8 170.84(18)
C2 C1 Si3 C9 52.0(3)
Si1 C1 Si3 C9 164.0(2)
Si2 C1 Si3 C9 -71.9(3)
C29 C30 Si4 O1 133.1(3)
Pt1 C30 Si4 O1 53.12(18)
C29 C30 Si4 C31 11.6(3)
Pt1 C30 Si4 C31 -68.36(19)
C29 C30 Si4 C32 -109.4(3)
Pt1 C30 Si4 C32 170.70(15)
C33 C34 Si5 O1 -133.8(3)
Pt1 C34 Si5 O1 -53.18(18)
C33 C34 Si5 C35 -12.1(3)
Pt1 C34 Si5 C35 68.51(19)
C33 C34 Si5 C36 108.7(3)
Pt1 C34 Si5 C36 -170.74(14)
C39 N2 Si6 C37 -5.4(4)
C46 N2 Si6 C37 -176.9(3)
C39 N2 Si6 Pt2 172.3(3)
C46 N2 Si6 Pt2 0.7(3)
C38 C37 Si6 N2 -0.3(2)
Si8 C37 Si6 N2 -115.54(16)
Si7 C37 Si6 N2 116.53(16)
C38 C37 Si6 Pt2 -178.14(15)
Si8 C37 Si6 Pt2 66.59(19)
Si7 C37 Si6 Pt2 -61.34(19)
C38 C37 Si7 C42 179.6(2)
Si6 C37 Si7 C42 67.3(2)
Si8 C37 Si7 C42 -56.2(2)
C38 C37 Si7 C41 -58.7(3)
Si6 C37 Si7 C41 -170.99(19)
Si8 C37 Si7 C41 65.5(2)
C38 C37 Si7 C40 58.4(3)
Si6 C37 Si7 C40 -53.9(2)
Si8 C37 Si7 C40 -177.41(17)
C38 C37 Si8 C44 -62.9(3)
Si6 C37 Si8 C44 48.7(2)
Si7 C37 Si8 C44 172.26(18)
C38 C37 Si8 C43 177.0(2)
Si6 C37 Si8 C43 -71.4(2)
Si7 C37 Si8 C43 52.1(2)
C38 C37 Si8 C45 54.2(3)
Si6 C37 Si8 C45 165.8(2)
Si7 C37 Si8 C45 -70.7(3)
C65 C66 Si9 O2 132.9(3)
Pt2 C66 Si9 O2 53.09(18)
C65 C66 Si9 C67 12.1(3)
Pt2 C66 Si9 C67 -67.68(19)
C65 C66 Si9 C68 -109.6(3)
Pt2 C66 Si9 C68 170.60(15)
C69 C70 Si10 O2 -133.6(3)
Pt2 C70 Si10 O2 -54.55(18)
C69 C70 Si10 C72 108.1(3)
Pt2 C70 Si10 C72 -172.83(15)
C69 C70 Si10 C71 -12.0(3)
Pt2 C70 Si10 C71 67.07(19)
C30 Si4 O1 Si5 -49.7(2)
C31 Si4 O1 Si5 72.7(2)
C32 Si4 O1 Si5 -168.98(19)
C34 Si5 O1 Si4 49.7(2)
C35 Si5 O1 Si4 -72.4(2)
C36 Si5 O1 Si4 168.45(19)
C70 Si10 O2 Si9 50.3(2)
C72 Si10 O2 Si9 171.5(2)
C71 Si10 O2 Si9 -70.7(2)
C66 Si9 O2 Si10 -49.1(2)
C67 Si9 O2 Si10 72.3(2)
C68 Si9 O2 Si10 -169.43(19)
